data_7042165
loop_
_publ_author_name
'Han, Wang-Kang'
'Li, Zhi-Hua'
'Zhu, Wei'
'Li, Tao'
'Li, Zaijun'
'Ren, Xuehong'
'Gu, Zhi-Guo'

_publ_section_title
;
 Molecular isomerism induced Fe(ii) spin state difference based on the
 tautomerization of the 4(5)-methylimidazole group.
;
_journal_issue 13
_journal_name_full 'Dalton transactions (Cambridge, England : 2003)'
_journal_page_first 4218
_journal_page_last 4224
_journal_paper_doi 10.1039/c7dt00260b
_journal_volume 46
_journal_year 2017
_chemical_formula_moiety 'C57 H81 Cl2 Fe N9 O8'
_chemical_formula_sum 'C57 H81 Cl2 Fe N9 O8'
_chemical_formula_weight 1147.06
_chemical_name_systematic
; 
 ? 
;
_space_group_IT_number 198
_symmetry_cell_setting cubic
_symmetry_space_group_name_Hall 'P 2ac 2ab 3'
_symmetry_space_group_name_H-M 'P 21 3'
_atom_sites_solution_hydrogens geom
_atom_sites_solution_primary direct
_atom_sites_solution_secondary difmap
_audit_creation_method SHELXL-97
_audit_update_record
;
2016-12-15 deposited with the CCDC.
2017-02-21 downloaded from the CCDC.
;
_cell_angle_alpha 90.00
_cell_angle_beta 90.00
_cell_angle_gamma 90.00
_cell_formula_units_Z 4
_cell_length_a 18.4560(5)
_cell_length_b 18.4560(5)
_cell_length_c 18.4560(5)
_cell_measurement_reflns_used 1856
_cell_measurement_temperature 293(2)
_cell_measurement_theta_max 22.92
_cell_measurement_theta_min 3.12
_cell_volume 6286.6(3)
_computing_structure_refinement 'SHELXL-97 (Sheldrick, 2008)'
_computing_structure_solution 'SHELXS-97 (Sheldrick, 2008)'
_diffrn_ambient_temperature 293(2)
_diffrn_measured_fraction_theta_full 0.979
_diffrn_measured_fraction_theta_max 0.979
_diffrn_measurement_device_type 'PHOTON100 CMOS detector'
_diffrn_measurement_method 'omega scan'
_diffrn_radiation_monochromator 'TRIUMPH curved crystal monochromator'
_diffrn_radiation_source 'fine-focus sealed tube'
_diffrn_radiation_type MoK\a
_diffrn_radiation_wavelength 0.71073
_diffrn_reflns_av_R_equivalents 0.0699
_diffrn_reflns_av_sigmaI/netI 0.0953
_diffrn_reflns_limit_h_max 21
_diffrn_reflns_limit_h_min -18
_diffrn_reflns_limit_k_max 21
_diffrn_reflns_limit_k_min -10
_diffrn_reflns_limit_l_max 17
_diffrn_reflns_limit_l_min -21
_diffrn_reflns_number 8916
_diffrn_reflns_theta_full 25.34
_diffrn_reflns_theta_max 25.34
_diffrn_reflns_theta_min 3.12
_exptl_absorpt_coefficient_mu 0.381
_exptl_absorpt_correction_T_max 0.7452
_exptl_absorpt_correction_T_min 0.6437
_exptl_absorpt_correction_type multi-scan
_exptl_absorpt_process_details 'SADABS (Bruker, 2013)'
_exptl_crystal_colour black
_exptl_crystal_density_diffrn 1.212
_exptl_crystal_density_method 'not measured'
_exptl_crystal_description block
_exptl_crystal_F_000 2440
_exptl_crystal_size_max 0.39
_exptl_crystal_size_mid 0.35
_exptl_crystal_size_min 0.21
_refine_diff_density_max 1.037
_refine_diff_density_min -0.426
_refine_diff_density_rms 0.078
_refine_ls_abs_structure_details 'Flack H D (1983), Acta Cryst. A39, 876-881'
_refine_ls_abs_structure_Flack -0.08(6)
_refine_ls_extinction_method none
_refine_ls_goodness_of_fit_ref 1.198
_refine_ls_hydrogen_treatment constr
_refine_ls_matrix_type full
_refine_ls_number_parameters 407
_refine_ls_number_reflns 3695
_refine_ls_number_restraints 558
_refine_ls_restrained_S_all 1.201
_refine_ls_R_factor_all 0.1635
_refine_ls_R_factor_gt 0.0853
_refine_ls_shift/su_max 0.006
_refine_ls_shift/su_mean 0.000
_refine_ls_structure_factor_coef Fsqd
_refine_ls_weighting_details 'calc w=1/[\s^2^(Fo^2^)+(0.0815P)^2^+4.9258P] where P=(Fo^2^+2Fc^2^)/3'
_refine_ls_weighting_scheme calc
_refine_ls_wR_factor_gt 0.1970
_refine_ls_wR_factor_ref 0.2369
_reflns_number_gt 2068
_reflns_number_total 3695
_reflns_threshold_expression >2sigma(I)
_cod_data_source_file c7dt00260b2.cif
_cod_data_source_block 1
_cod_depositor_comments
;
The following automatic conversions were performed:

'_symmetry_cell_setting' value 'Cubic' changed to 'cubic' according
to
/usr/data/users/saulius/crontab/automatic-downloads/rss-feeds/RSC/lib/dictionaries/cif_core.dic
dictionary named 'cif_core.dic' version 2.4.2 from 2011-04-26.

Automatic conversion script
Id: cif_fix_values 4268 2015-11-12 08:31:59Z antanas 

 Adding full bibliography for 7042164--7042166.cif.
;
_cod_original_sg_symbol_H-M 'P2(1)3  '
_cod_database_code 7042165

loop_
_symmetry_equiv_pos_as_xyz
'x, y, z'
'-x+1/2, -y, z+1/2'
'-x, y+1/2, -z+1/2'
'x+1/2, -y+1/2, -z'
'z, x, y'
'z+1/2, -x+1/2, -y'
'-z+1/2, -x, y+1/2'
'-z, x+1/2, -y+1/2'
'y, z, x'
'-y, z+1/2, -x+1/2'
'y+1/2, -z+1/2, -x'
'-y+1/2, -z, x+1/2'

loop_
_atom_site_label
_atom_site_type_symbol
_atom_site_fract_x
_atom_site_fract_y
_atom_site_fract_z
_atom_site_U_iso_or_equiv
_atom_site_adp_type
_atom_site_occupancy
_atom_site_symmetry_multiplicity
_atom_site_calc_flag
_atom_site_refinement_flags
_atom_site_disorder_assembly
_atom_site_disorder_group
C1 C 0.3667(4) 0.7514(5) 0.8372(4) 0.0613(19) Uani 1 1 d . A .
C2 C 0.4214(5) 0.8576(6) 0.8261(5) 0.087(3) Uani 1 1 d . B .
C3 C 0.3597(5) 0.8577(5) 0.7885(5) 0.077(2) Uani 1 1 d . . .
H3 H 0.3419 0.8977 0.7615 0.092 Uiso 1 1 calc R . .
C4 C 0.3424(5) 0.6803(5) 0.8527(5) 0.075(2) Uani 1 1 d . A .
H4 H 0.3679 0.6482 0.8838 0.090 Uiso 1 1 calc R . .
C5 C 0.2602(14) 0.5872(7) 0.8385(10) 0.078(5) Uani 0.52(3) 1 d PDU A 3
H5 H 0.2064 0.5879 0.8449 0.093 Uiso 0.52(3) 1 calc PR A 3
C6 C 0.2763(12) 0.5383(6) 0.7753(10) 0.076(4) Uani 0.52(3) 1 d PDU A 3
C7 C 0.3391(13) 0.5428(11) 0.7375(13) 0.070(5) Uani 0.52(3) 1 d PDU A 3
H7 H 0.3741 0.5783 0.7504 0.084 Uiso 0.52(3) 1 calc PR A 3
C8 C 0.3528(12) 0.4960(11) 0.6801(13) 0.084(5) Uani 0.52(3) 1 d PDU A 3
H8 H 0.3973 0.4992 0.6545 0.100 Uiso 0.52(3) 1 calc PR A 3
C9 C 0.3031(12) 0.4461(11) 0.6606(15) 0.094(5) Uani 0.52(3) 1 d PDU A 3
H9 H 0.3119 0.4145 0.6209 0.112 Uiso 0.52(3) 1 calc PR A 3
C10 C 0.2404(12) 0.4417(10) 0.6987(15) 0.101(5) Uani 0.52(3) 1 d PDU A 3
H10 H 0.2057 0.4059 0.6858 0.121 Uiso 0.52(3) 1 calc PR A 3
C11 C 0.2256(11) 0.4878(8) 0.7555(13) 0.087(5) Uani 0.52(3) 1 d PDU A 3
H11 H 0.1808 0.4846 0.7807 0.105 Uiso 0.52(3) 1 calc PR A 3
C12 C 0.2926(15) 0.5543(10) 0.9068(11) 0.105(8) Uani 0.52(3) 1 d PDU A 3
H12A H 0.2823 0.5858 0.9482 0.158 Uiso 0.52(3) 1 calc PR A 3
H12B H 0.3451 0.5495 0.9009 0.158 Uiso 0.52(3) 1 calc PR A 3
H12C H 0.2712 0.5064 0.9151 0.158 Uiso 0.52(3) 1 calc PR A 3
C5' C 0.2534(15) 0.5872(7) 0.8189(12) 0.080(5) Uani 0.48(3) 1 d PDU A 4
H5' H 0.1997 0.5929 0.8146 0.097 Uiso 0.48(3) 1 calc PR A 4
C6' C 0.2760(13) 0.5462(7) 0.7536(11) 0.072(4) Uani 0.48(3) 1 d PDU A 4
C7' C 0.3420(14) 0.5544(13) 0.7213(14) 0.073(5) Uani 0.48(3) 1 d PDU A 4
H7' H 0.3755 0.5880 0.7412 0.087 Uiso 0.48(3) 1 calc PR A 4
C8' C 0.3615(14) 0.5151(13) 0.6598(14) 0.081(5) Uani 0.48(3) 1 d PDU A 4
H8' H 0.4075 0.5235 0.6381 0.098 Uiso 0.48(3) 1 calc PR A 4
C9' C 0.3165(14) 0.4650(12) 0.6301(16) 0.095(6) Uani 0.48(3) 1 d PDU A 4
H9' H 0.3306 0.4371 0.5892 0.115 Uiso 0.48(3) 1 calc PR A 4
C10' C 0.2505(14) 0.4568(11) 0.6611(16) 0.106(6) Uani 0.48(3) 1 d PDU A 4
H10' H 0.2176 0.4227 0.6410 0.127 Uiso 0.48(3) 1 calc PR A 4
C11' C 0.2296(14) 0.4966(11) 0.7217(14) 0.097(5) Uani 0.48(3) 1 d PDU A 4
H11' H 0.1826 0.4897 0.7415 0.116 Uiso 0.48(3) 1 calc PR A 4
C12' C 0.2654(19) 0.5417(11) 0.8862(14) 0.113(9) Uani 0.48(3) 1 d PDU A 4
H12D H 0.2500 0.5690 0.9291 0.170 Uiso 0.48(3) 1 calc PR A 4
H12E H 0.3170 0.5296 0.8905 0.170 Uiso 0.48(3) 1 calc PR A 4
H12F H 0.2371 0.4969 0.8826 0.170 Uiso 0.48(3) 1 calc PR A 4
C13 C 0.484(4) 0.747(4) 0.906(3) 0.135(9) Uani 0.33 1 d PDU B 1
H13A H 0.5092 0.7809 0.9389 0.162 Uiso 0.33 1 calc PR B 1
H13B H 0.4561 0.7127 0.9369 0.162 Uiso 0.33 1 calc PR B 1
C14 C 0.540(2) 0.704(3) 0.8644(19) 0.148(8) Uani 0.33 1 d PDU B 1
H14A H 0.5608 0.6667 0.8971 0.178 Uiso 0.33 1 calc PR B 1
H14B H 0.5803 0.7373 0.8512 0.178 Uiso 0.33 1 calc PR B 1
C15 C 0.5144(19) 0.666(3) 0.795(2) 0.184(8) Uani 0.33 1 d PDU B 1
H15A H 0.4825 0.6997 0.7681 0.220 Uiso 0.33 1 calc PR B 1
H15B H 0.4854 0.6232 0.8088 0.220 Uiso 0.33 1 calc PR B 1
C16 C 0.5787(16) 0.642(3) 0.7449(19) 0.165(9) Uani 0.33 1 d PDU B 1
H16A H 0.6029 0.6853 0.7250 0.198 Uiso 0.33 1 calc PR B 1
H16B H 0.6148 0.6150 0.7743 0.198 Uiso 0.33 1 calc PR B 1
C17 C 0.5537(18) 0.593(3) 0.682(2) 0.167(11) Uani 0.33 1 d PDU B 1
H17C H 0.5136 0.6181 0.6600 0.200 Uiso 0.33 1 d PR B 1
H17D H 0.5362 0.5480 0.7003 0.200 Uiso 0.33 1 d PR B 1
C18 C 0.6101(19) 0.582(2) 0.6224(17) 0.158(13) Uani 0.33 1 d PDU B 1
H18D H 0.5890 0.5529 0.5845 0.236 Uiso 0.33 1 d PR B 1
H18E H 0.6271 0.6266 0.6028 0.236 Uiso 0.33 1 d PR B 1
H18F H 0.6500 0.5557 0.6435 0.236 Uiso 0.33 1 d PR B 1
C13' C 0.4890(16) 0.7687(19) 0.9031(15) 0.126(8) Uani 0.67 1 d PDU B 2
H13C H 0.4767 0.7232 0.9287 0.151 Uiso 0.67 1 calc PR B 2
H13D H 0.5003 0.8063 0.9397 0.151 Uiso 0.67 1 calc PR B 2
C14' C 0.5564(11) 0.7565(11) 0.8516(10) 0.148(7) Uani 0.67 1 d PDU B 2
H14C H 0.5634 0.8002 0.8213 0.178 Uiso 0.67 1 calc PR B 2
H14D H 0.6004 0.7502 0.8816 0.178 Uiso 0.67 1 calc PR B 2
C15' C 0.5480(14) 0.6922(12) 0.8035(11) 0.188(7) Uani 0.67 1 d PDU B 2
H15C H 0.4992 0.6953 0.7813 0.226 Uiso 0.67 1 calc PR B 2
H15D H 0.5835 0.6974 0.7637 0.226 Uiso 0.67 1 calc PR B 2
C16' C 0.5561(14) 0.6182(12) 0.8329(18) 0.237(8) Uani 0.67 1 d PDU B 2
H16C H 0.5283 0.5853 0.8009 0.284 Uiso 0.67 1 calc PR B 2
H16D H 0.5317 0.6174 0.8807 0.284 Uiso 0.67 1 calc PR B 2
C17' C 0.6302(16) 0.585(2) 0.8431(19) 0.271(11) Uani 0.67 1 d PDU B 2
H17A H 0.6448 0.5635 0.7962 0.326 Uiso 0.67 1 calc PR B 2
H17B H 0.6644 0.6251 0.8533 0.326 Uiso 0.67 1 calc PR B 2
C18' C 0.6407(15) 0.5285(14) 0.9007(17) 0.232(13) Uani 0.67 1 d PDU B 2
H18A H 0.6870 0.5038 0.8930 0.348 Uiso 0.67 1 calc PR B 2
H18B H 0.6012 0.4931 0.8981 0.348 Uiso 0.67 1 calc PR B 2
H18C H 0.6406 0.5516 0.9485 0.348 Uiso 0.67 1 calc PR B 2
C19 C 0.4770(8) 0.9170(9) 0.8372(9) 0.180(7) Uani 1 1 d . . .
H19A H 0.5161 0.8990 0.8682 0.270 Uiso 1 1 calc R . .
H19B H 0.4538 0.9588 0.8603 0.270 Uiso 1 1 calc R . .
H19C H 0.4969 0.9315 0.7902 0.270 Uiso 1 1 calc R . .
Cl1 Cl 0.05238(12) 0.55238(12) 0.94762(12) 0.0821(12) Uani 1 3 d SDU . .
O1 O -0.0100(9) 0.5136(14) 0.9644(11) 0.118(8) Uani 0.33 1 d PDU . .
O2 O 0.1044(11) 0.5097(12) 0.9121(11) 0.107(8) Uani 0.33 1 d PDU . .
O3 O 0.0850(12) 0.5751(13) 1.0155(9) 0.138(9) Uani 0.33 1 d PDU . .
O4 O 0.0379(11) 0.6166(10) 0.9094(12) 0.121(8) Uani 0.33 1 d PDU . .
Cl2 Cl 0.94901(17) 0.94901(17) 0.94901(17) 0.1016(14) Uani 1 3 d SDU . .
O5 O 0.8823(8) 0.9246(15) 0.9171(15) 0.133(8) Uani 0.33 1 d PDU . .
O6 O 0.9620(14) 0.9113(12) 1.0130(9) 0.097(8) Uani 0.33 1 d PDU . .
O7 O 1.0049(10) 0.9357(12) 0.8981(11) 0.119(9) Uani 0.33 1 d PDU . .
O8 O 0.9440(13) 1.0245(8) 0.9610(15) 0.135(9) Uani 0.33 1 d PDU . .
Fe1 Fe 0.24014(5) 0.74014(5) 0.75986(5) 0.0485(5) Uani 0.33 1 d P A .
N1 N 0.3259(3) 0.7925(3) 0.7942(3) 0.0576(16) Uani 1 1 d . . .
N2 N 0.4272(4) 0.7923(5) 0.8573(4) 0.087(2) Uani 1 1 d . . .
N3 N 0.2834(4) 0.6632(4) 0.8211(3) 0.0645(17) Uani 1 1 d D . .

loop_
_atom_site_aniso_label
_atom_site_aniso_U_11
_atom_site_aniso_U_22
_atom_site_aniso_U_33
_atom_site_aniso_U_23
_atom_site_aniso_U_13
_atom_site_aniso_U_12
C1 0.053(4) 0.082(6) 0.049(4) 0.012(4) -0.011(3) 0.006(4)
C2 0.078(7) 0.090(7) 0.093(7) -0.002(6) -0.030(5) -0.023(5)
C3 0.078(6) 0.064(6) 0.089(7) -0.004(5) -0.015(5) -0.019(4)
C4 0.082(7) 0.084(7) 0.059(5) 0.011(4) -0.002(5) 0.019(5)
C5 0.116(10) 0.051(8) 0.067(10) 0.032(7) 0.000(10) -0.010(8)
C6 0.104(7) 0.041(6) 0.082(10) 0.023(6) -0.004(8) -0.013(6)
C7 0.091(8) 0.025(7) 0.094(11) 0.010(8) -0.010(8) 0.010(6)
C8 0.100(9) 0.037(9) 0.113(12) 0.017(8) -0.002(9) 0.012(7)
C9 0.114(10) 0.044(8) 0.123(12) 0.002(8) -0.003(10) -0.001(8)
C10 0.120(10) 0.056(8) 0.126(12) -0.005(9) -0.008(11) -0.035(8)
C11 0.111(9) 0.045(7) 0.106(12) 0.015(8) 0.012(10) -0.022(6)
C12 0.154(19) 0.065(11) 0.097(14) 0.055(10) -0.056(12) -0.051(11)
C5' 0.108(10) 0.053(8) 0.080(11) 0.041(7) -0.018(10) 0.003(8)
C6' 0.099(8) 0.034(6) 0.083(10) 0.022(7) 0.003(9) 0.005(6)
C7' 0.100(8) 0.036(8) 0.083(11) 0.013(8) -0.006(8) 0.016(7)
C8' 0.105(9) 0.036(9) 0.103(12) 0.013(8) -0.005(9) 0.023(8)
C9' 0.109(11) 0.050(10) 0.127(13) 0.015(9) 0.007(10) 0.006(9)
C10' 0.130(11) 0.052(9) 0.135(13) 0.001(9) 0.001(12) -0.017(10)
C11' 0.116(9) 0.060(8) 0.114(12) 0.014(9) 0.010(10) -0.011(8)
C12' 0.132(19) 0.089(15) 0.119(17) 0.043(13) -0.027(15) 0.004(14)
C13 0.089(12) 0.20(2) 0.116(12) -0.013(15) -0.065(11) 0.040(15)
C14 0.117(11) 0.203(19) 0.125(11) -0.024(13) -0.043(10) 0.047(14)
C15 0.149(14) 0.227(18) 0.175(14) -0.027(14) -0.017(13) 0.045(14)
C16 0.126(14) 0.210(19) 0.160(16) -0.064(15) -0.002(14) 0.054(15)
C17 0.135(19) 0.21(2) 0.16(2) -0.091(18) 0.008(17) 0.034(18)
C18 0.12(2) 0.19(3) 0.16(3) -0.09(2) 0.027(19) 0.04(2)
C13' 0.083(9) 0.191(19) 0.104(9) 0.006(12) -0.052(8) 0.030(13)
C14' 0.113(10) 0.209(18) 0.122(10) -0.005(12) -0.053(8) 0.059(13)
C15' 0.157(11) 0.235(17) 0.172(12) -0.020(12) -0.019(11) 0.054(13)
C16' 0.207(15) 0.271(19) 0.232(15) 0.018(15) -0.023(15) 0.043(15)
C17' 0.22(2) 0.30(2) 0.29(2) 0.04(2) 0.02(2) 0.040(19)
C18' 0.26(3) 0.120(19) 0.32(3) 0.02(2) 0.04(3) 0.08(2)
C19 0.139(12) 0.208(17) 0.193(16) -0.044(13) -0.023(11) -0.090(12)
Cl1 0.0821(12) 0.0821(12) 0.0821(12) 0.0113(12) 0.0113(12) -0.0113(12)
O1 0.099(14) 0.123(15) 0.132(16) 0.012(12) 0.017(12) -0.067(12)
O2 0.083(13) 0.101(14) 0.138(16) 0.020(13) 0.044(12) 0.026(12)
O3 0.146(16) 0.145(17) 0.123(16) 0.003(14) -0.015(14) -0.039(15)
O4 0.115(14) 0.104(14) 0.145(16) 0.066(12) 0.014(13) -0.035(12)
Cl2 0.1016(14) 0.1016(14) 0.1016(14) 0.0027(17) 0.0027(17) 0.0027(17)
O5 0.080(12) 0.161(17) 0.158(17) -0.031(11) -0.018(13) -0.012(13)
O6 0.107(15) 0.077(14) 0.107(15) 0.032(11) -0.027(12) -0.031(11)
O7 0.090(14) 0.135(16) 0.132(16) -0.032(14) 0.056(12) 0.037(12)
O8 0.131(18) 0.125(16) 0.151(17) -0.011(15) -0.014(16) 0.032(14)
Fe1 0.0485(5) 0.0485(5) 0.0485(5) 0.0027(4) 0.0027(4) -0.0027(4)
N1 0.064(4) 0.053(4) 0.056(4) -0.002(3) -0.005(3) -0.001(3)
N2 0.064(5) 0.123(7) 0.075(5) -0.012(5) -0.027(4) 0.002(4)
N3 0.070(5) 0.069(4) 0.055(4) 0.008(3) 0.004(3) 0.001(3)

loop_
_atom_type_symbol
_atom_type_description
_atom_type_scat_dispersion_real
_atom_type_scat_dispersion_imag
_atom_type_scat_source
C C 0.0033 0.0016 'International Tables Vol C Tables 4.2.6.8 and 6.1.1.4'
H H 0.0000 0.0000 'International Tables Vol C Tables 4.2.6.8 and 6.1.1.4'
N N 0.0061 0.0033 'International Tables Vol C Tables 4.2.6.8 and 6.1.1.4'
O O 0.0106 0.0060 'International Tables Vol C Tables 4.2.6.8 and 6.1.1.4'
Cl Cl 0.1484 0.1585 'International Tables Vol C Tables 4.2.6.8 and 6.1.1.4'
Fe Fe 0.3463 0.8444 'International Tables Vol C Tables 4.2.6.8 and 6.1.1.4'

loop_
_geom_angle_atom_site_label_1
_geom_angle_atom_site_label_2
_geom_angle_atom_site_label_3
_geom_angle
_geom_angle_site_symmetry_1
_geom_angle_site_symmetry_3
N1 C1 N2 107.5(8) . .
N1 C1 C4 118.0(7) . .
N2 C1 C4 134.5(8) . .
C3 C2 N2 107.0(8) . .
C3 C2 C19 130.3(11) . .
N2 C2 C19 122.6(10) . .
C2 C3 N1 110.5(9) . .
C2 C3 H3 124.8 . .
N1 C3 H3 124.8 . .
N3 C4 C1 114.1(8) . .
N3 C4 H4 122.9 . .
C1 C4 H4 122.9 . .
N3 C5 C6 109.9(10) . .
N3 C5 C12 116.0(13) . .
C6 C5 C12 108.9(12) . .
N3 C5 H5 107.2 . .
C6 C5 H5 107.2 . .
C12 C5 H5 107.2 . .
C7 C6 C11 119.3(14) . .
C7 C6 C5 122.0(11) . .
C11 C6 C5 118.7(12) . .
C6 C7 C8 120.6(14) . .
C6 C7 H7 119.7 . .
C8 C7 H7 119.7 . .
C9 C8 C7 120.3(16) . .
C9 C8 H8 119.9 . .
C7 C8 H8 119.9 . .
C8 C9 C10 118.8(17) . .
C8 C9 H9 120.6 . .
C10 C9 H9 120.6 . .
C9 C10 C11 121.8(15) . .
C9 C10 H10 119.1 . .
C11 C10 H10 119.1 . .
C6 C11 C10 119.1(14) . .
C6 C11 H11 120.4 . .
C10 C11 H11 120.4 . .
C5 C12 H12A 109.5 . .
C5 C12 H12B 109.5 . .
H12A C12 H12B 109.5 . .
C5 C12 H12C 109.5 . .
H12A C12 H12C 109.5 . .
H12B C12 H12C 109.5 . .
C6' C5' N3 113.3(12) . .
C6' C5' C12' 109.9(13) . .
N3 C5' C12' 116.0(15) . .
C6' C5' H5' 105.6 . .
N3 C5' H5' 105.6 . .
C12' C5' H5' 105.6 . .
C7' C6' C11' 116.0(15) . .
C7' C6' C5' 123.3(12) . .
C11' C6' C5' 120.6(12) . .
C6' C7' C8' 122.0(16) . .
C6' C7' H7' 119.0 . .
C8' C7' H7' 119.0 . .
C9' C8' C7' 121.5(17) . .
C9' C8' H8' 119.2 . .
C7' C8' H8' 119.2 . .
C10' C9' C8' 117.2(19) . .
C10' C9' H9' 121.4 . .
C8' C9' H9' 121.4 . .
C9' C10' C11' 122.0(18) . .
C9' C10' H10' 119.0 . .
C11' C10' H10' 119.0 . .
C6' C11' C10' 121.3(16) . .
C6' C11' H11' 119.4 . .
C10' C11' H11' 119.4 . .
C5' C12' H12D 109.5 . .
C5' C12' H12E 109.5 . .
H12D C12' H12E 109.5 . .
C5' C12' H12F 109.5 . .
H12D C12' H12F 109.5 . .
H12E C12' H12F 109.5 . .
C14 C13 N2 116(4) . .
C14 C13 H13A 108.4 . .
N2 C13 H13A 108.4 . .
C14 C13 H13B 108.4 . .
N2 C13 H13B 108.4 . .
H13A C13 H13B 107.5 . .
C13 C14 C15 116(2) . .
C13 C14 H14A 108.2 . .
C15 C14 H14A 108.2 . .
C13 C14 H14B 108.2 . .
C15 C14 H14B 108.2 . .
H14A C14 H14B 107.3 . .
C14 C15 C16 112.7(18) . .
C14 C15 H15A 109.0 . .
C16 C15 H15A 109.0 . .
C14 C15 H15B 109.0 . .
C16 C15 H15B 109.0 . .
H15A C15 H15B 107.8 . .
C17 C16 C15 112.8(18) . .
C17 C16 H16A 109.0 . .
C15 C16 H16A 109.0 . .
C17 C16 H16B 109.0 . .
C15 C16 H16B 109.0 . .
H16A C16 H16B 107.8 . .
C18 C17 C18 36(3) 9 .
C18 C17 C16 111(3) 9 .
C18 C17 C16 115.0(19) . .
C18 C17 H17C 74.0 9 .
C18 C17 H17C 106.7 . .
C16 C17 H17C 106.1 . .
C18 C17 H17D 136.6 9 .
C18 C17 H17D 110.9 . .
C16 C17 H17D 110.1 . .
H17C C17 H17D 107.6 . .
C18 C18 C18 60.000(16) 5 9
C18 C18 C17 72(4) 5 5
C18 C18 C17 132(4) 9 5
C18 C18 C17 131(4) 5 .
C18 C18 C17 71(4) 9 .
C17 C18 C17 153(3) 5 .
C18 C18 H18D 79.8 5 .
C18 C18 H18D 92.1 9 .
C17 C18 H18D 85.0 5 .
C17 C18 H18D 109.1 . .
C18 C18 H18E 30.6 5 .
C18 C18 H18E 53.3 9 .
C17 C18 H18E 82.7 5 .
C17 C18 H18E 111.8 . .
H18D C18 H18E 109.5 . .
C18 C18 H18F 114.5 5 .
C18 C18 H18F 156.8 9 .
C17 C18 H18F 46.0 5 .
C17 C18 H18F 107.5 . .
H18D C18 H18F 109.5 . .
H18E C18 H18F 109.5 . .
N2 C13' C14' 107.7(18) . .
N2 C13' H13C 110.2 . .
C14' C13' H13C 110.2 . .
N2 C13' H13D 110.2 . .
C14' C13' H13D 110.2 . .
H13C C13' H13D 108.5 . .
C15' C14' C13' 113.0(14) . .
C15' C14' H14C 109.0 . .
C13' C14' H14C 109.0 . .
C15' C14' H14D 109.0 . .
C13' C14' H14D 109.0 . .
H14C C14' H14D 107.8 . .
C16' C15' C14' 120.4(16) . .
C16' C15' H15C 107.2 . .
C14' C15' H15C 107.2 . .
C16' C15' H15D 107.2 . .
C14' C15' H15D 107.2 . .
H15C C15' H15D 106.9 . .
C15' C16' C17' 120.7(18) . .
C15' C16' H16C 107.2 . .
C17' C16' H16C 107.2 . .
C15' C16' H16D 107.1 . .
C17' C16' H16D 107.1 . .
H16C C16' H16D 106.8 . .
C18' C17' C16' 119.1(19) . .
C18' C17' H17A 107.5 . .
C16' C17' H17A 107.5 . .
C18' C17' H17B 107.6 . .
C16' C17' H17B 107.6 . .
H17A C17' H17B 107.0 . .
C17' C18' H18A 109.5 . .
C17' C18' H18B 109.5 . .
H18A C18' H18B 109.5 . .
C17' C18' H18C 109.5 . .
H18A C18' H18C 109.5 . .
H18B C18' H18C 109.5 . .
C2 C19 H19A 109.5 . .
C2 C19 H19B 109.5 . .
H19A C19 H19B 109.5 . .
C2 C19 H19C 109.5 . .
H19A C19 H19C 109.5 . .
H19B C19 H19C 109.5 . .
O1 Cl1 O1 43.6(13) 8_656 11_466
O1 Cl1 O1 43.6(13) 8_656 .
O1 Cl1 O1 43.6(13) 11_466 .
O1 Cl1 O2 85.8(14) 8_656 .
O1 Cl1 O2 127.9(17) 11_466 .
O1 Cl1 O2 112.4(11) . .
O1 Cl1 O2 112.4(11) 8_656 8_656
O1 Cl1 O2 85.8(14) 11_466 8_656
O1 Cl1 O2 127.9(17) . 8_656
O2 Cl1 O2 109.1(11) . 8_656
O1 Cl1 O2 127.9(17) 8_656 11_466
O1 Cl1 O2 112.4(11) 11_466 11_466
O1 Cl1 O2 85.8(14) . 11_466
O2 Cl1 O2 109.0(10) . 11_466
O2 Cl1 O2 109.1(10) 8_656 11_466
O1 Cl1 O4 156.2(12) 8_656 .
O1 Cl1 O4 120.4(16) 11_466 .
O1 Cl1 O4 112.9(10) . .
O2 Cl1 O4 111.6(10) . .
O2 Cl1 O4 78.1(15) 8_656 .
O2 Cl1 O4 32.5(11) 11_466 .
O1 Cl1 O4 120.4(16) 8_656 11_466
O1 Cl1 O4 112.9(10) 11_466 11_466
O1 Cl1 O4 156.2(12) . 11_466
O2 Cl1 O4 78.1(15) . 11_466
O2 Cl1 O4 32.5(11) 8_656 11_466
O2 Cl1 O4 111.6(10) 11_466 11_466
O4 Cl1 O4 80.3(13) . 11_466
O1 Cl1 O4 112.9(10) 8_656 8_656
O1 Cl1 O4 156.2(12) 11_466 8_656
O1 Cl1 O4 120.4(16) . 8_656
O2 Cl1 O4 32.5(11) . 8_656
O2 Cl1 O4 111.6(10) 8_656 8_656
O2 Cl1 O4 78.1(15) 11_466 8_656
O4 Cl1 O4 80.3(13) . 8_656
O4 Cl1 O4 80.3(13) 11_466 8_656
O1 Cl1 O3 64.1(13) 8_656 11_466
O1 Cl1 O3 107.5(10) 11_466 11_466
O1 Cl1 O3 83.5(17) . 11_466
O2 Cl1 O3 28.9(14) . 11_466
O2 Cl1 O3 133.5(11) 8_656 11_466
O2 Cl1 O3 106.3(10) 11_466 11_466
O4 Cl1 O3 125.1(15) . 11_466
O4 Cl1 O3 105.6(10) 11_466 11_466
O4 Cl1 O3 48.8(12) 8_656 11_466
O1 Cl1 O3 107.5(10) 8_656 8_656
O1 Cl1 O3 83.5(17) 11_466 8_656
O1 Cl1 O3 64.1(13) . 8_656
O2 Cl1 O3 133.5(11) . 8_656
O2 Cl1 O3 106.3(10) 8_656 8_656
O2 Cl1 O3 28.9(14) 11_466 8_656
O4 Cl1 O3 48.8(12) . 8_656
O4 Cl1 O3 125.1(15) 11_466 8_656
O4 Cl1 O3 105.6(10) 8_656 8_656
O3 Cl1 O3 119.2(3) 11_466 8_656
O1 Cl1 O3 83.5(17) 8_656 .
O1 Cl1 O3 64.1(13) 11_466 .
O1 Cl1 O3 107.5(10) . .
O2 Cl1 O3 106.3(10) . .
O2 Cl1 O3 28.9(14) 8_656 .
O2 Cl1 O3 133.5(11) 11_466 .
O4 Cl1 O3 105.6(10) . .
O4 Cl1 O3 48.8(12) 11_466 .
O4 Cl1 O3 125.1(15) 8_656 .
O3 Cl1 O3 119.2(3) 11_466 .
O3 Cl1 O3 119.2(3) 8_656 .
O1 O1 O1 59.995(4) 11_466 8_656
O1 O1 Cl1 68.2(6) 11_466 .
O1 O1 Cl1 68.2(6) 8_656 .
O1 O1 O3 94(3) 11_466 8_656
O1 O1 O3 127.8(9) 8_656 8_656
Cl1 O1 O3 59.9(8) . 8_656
O3 O2 O4 104(3) 11_466 8_656
O3 O2 Cl1 79.3(16) 11_466 .
O4 O2 Cl1 73.9(15) 8_656 .
O3 O2 O4 127.4(19) 11_466 11_466
O4 O2 O4 80(3) 8_656 11_466
Cl1 O2 O4 51.0(9) . 11_466
O2 O3 O4 40.3(17) 8_656 11_466
O2 O3 Cl1 71.8(15) 8_656 .
O4 O3 Cl1 63.5(10) 11_466 .
O2 O3 O1 113(2) 8_656 11_466
O4 O3 O1 119.5(13) 11_466 11_466
Cl1 O3 O1 56.0(9) . 11_466
O2 O4 O3 36(2) 11_466 8_656
O2 O4 Cl1 73.6(13) 11_466 .
O3 O4 Cl1 67.7(9) 8_656 .
O2 O4 O2 122(2) 11_466 8_656
O3 O4 O2 99.6(15) 8_656 8_656
Cl1 O4 O2 50.9(8) . 8_656
O2 O4 O4 121.7(18) 11_466 11_466
O3 O4 O4 114.1(9) 8_656 11_466
Cl1 O4 O4 49.8(6) . 11_466
O2 O4 O4 25.3(10) 8_656 11_466
O2 O4 O4 74(3) 11_466 8_656
O3 O4 O4 96.7(16) 8_656 8_656
Cl1 O4 O4 49.8(6) . 8_656
O2 O4 O4 80.9(10) 8_656 8_656
O4 O4 O4 60.002(2) 11_466 8_656
O6 Cl2 O6 111.3(10) 5 9
O6 Cl2 O6 111.3(10) 5 .
O6 Cl2 O6 111.3(10) 9 .
O6 Cl2 O8 87.9(16) 5 .
O6 Cl2 O8 26.4(14) 9 .
O6 Cl2 O8 111.8(11) . .
O6 Cl2 O8 26.4(14) 5 9
O6 Cl2 O8 111.8(11) 9 9
O6 Cl2 O8 87.9(16) . 9
O8 Cl2 O8 85.4(16) . 9
O6 Cl2 O8 111.8(11) 5 5
O6 Cl2 O8 87.9(16) 9 5
O6 Cl2 O8 26.4(14) . 5
O8 Cl2 O8 85.4(16) . 5
O8 Cl2 O8 85.4(16) 9 5
O6 Cl2 O7 110.5(11) 5 5
O6 Cl2 O7 23.1(17) 9 5
O6 Cl2 O7 128.7(12) . 5
O8 Cl2 O7 42.8(13) . 5
O8 Cl2 O7 121.9(17) 9 5
O8 Cl2 O7 108.8(11) 5 5
O6 Cl2 O7 128.7(12) 5 9
O6 Cl2 O7 110.5(11) 9 9
O6 Cl2 O7 23.1(17) . 9
O8 Cl2 O7 121.9(17) . 9
O8 Cl2 O7 108.8(11) 9 9
O8 Cl2 O7 42.8(13) 5 9
O7 Cl2 O7 119.6(2) 5 9
O6 Cl2 O7 23.1(17) 5 .
O6 Cl2 O7 128.7(12) 9 .
O6 Cl2 O7 110.5(11) . .
O8 Cl2 O7 108.8(11) . .
O8 Cl2 O7 42.8(13) 9 .
O8 Cl2 O7 121.9(17) 5 .
O7 Cl2 O7 119.6(2) 5 .
O7 Cl2 O7 119.6(2) 9 .
O6 Cl2 O5 125.2(19) 5 .
O6 Cl2 O5 84.7(16) 9 .
O6 Cl2 O5 109.8(12) . .
O8 Cl2 O5 108.5(10) . .
O8 Cl2 O5 150.1(13) 9 .
O8 Cl2 O5 121(2) 5 .
O7 Cl2 O5 65.7(13) 5 .
O7 Cl2 O5 87(2) 9 .
O7 Cl2 O5 107.4(10) . .
O6 Cl2 O5 109.8(12) 5 5
O6 Cl2 O5 125.2(19) 9 5
O6 Cl2 O5 84.7(16) . 5
O8 Cl2 O5 150.1(13) . 5
O8 Cl2 O5 121(2) 9 5
O8 Cl2 O5 108.5(10) 5 5
O7 Cl2 O5 107.4(10) 5 5
O7 Cl2 O5 65.7(13) 9 5
O7 Cl2 O5 87(2) . 5
O5 Cl2 O5 41.6(12) . 5
O6 Cl2 O5 84.7(16) 5 9
O6 Cl2 O5 109.8(12) 9 9
O6 Cl2 O5 125.2(19) . 9
O8 Cl2 O5 121(2) . 9
O8 Cl2 O5 108.5(10) 9 9
O8 Cl2 O5 150.1(13) 5 9
O7 Cl2 O5 87(2) 5 9
O7 Cl2 O5 107.4(10) 9 9
O7 Cl2 O5 65.7(13) . 9
O5 Cl2 O5 41.6(12) . 9
O5 Cl2 O5 41.6(12) 5 9
O5 O5 O5 60.003(6) 5 9
O5 O5 Cl2 69.2(6) 5 .
O5 O5 Cl2 69.2(6) 9 .
O5 O5 O7 125.6(7) 5 5
O5 O5 O7 97(3) 9 5
Cl2 O5 O7 56.5(8) . 5
O7 O6 O8 118(4) 9 5
O7 O6 Cl2 81(2) 9 .
O8 O6 Cl2 78.7(19) 5 .
O6 O7 O8 33(2) 5 9
O6 O7 Cl2 76(2) 5 .
O8 O7 Cl2 68.4(12) 9 .
O6 O7 O5 122(2) 5 9
O8 O7 O5 126.2(15) 9 9
Cl2 O7 O5 57.8(9) . 9
O6 O8 O7 29(3) 9 5
O6 O8 Cl2 75.0(17) 9 .
O7 O8 Cl2 68.8(10) 5 .
N1 Fe1 N1 91.3(2) . 11_466
N1 Fe1 N1 91.3(2) . 8_656
N1 Fe1 N1 91.3(2) 11_466 8_656
N1 Fe1 N3 81.0(3) . .
N1 Fe1 N3 91.8(2) 11_466 .
N1 Fe1 N3 171.8(3) 8_656 .
N1 Fe1 N3 171.8(3) . 11_466
N1 Fe1 N3 81.0(3) 11_466 11_466
N1 Fe1 N3 91.8(2) 8_656 11_466
N3 Fe1 N3 96.3(3) . 11_466
N1 Fe1 N3 91.8(2) . 8_656
N1 Fe1 N3 171.8(3) 11_466 8_656
N1 Fe1 N3 81.0(3) 8_656 8_656
N3 Fe1 N3 96.3(3) . 8_656
N3 Fe1 N3 96.3(3) 11_466 8_656
C1 N1 C3 106.9(7) . .
C1 N1 Fe1 111.6(5) . .
C3 N1 Fe1 141.4(6) . .
C2 N2 C1 108.0(7) . .
C2 N2 C13' 124.7(16) . .
C1 N2 C13' 127.3(16) . .
C2 N2 C13 139(3) . .
C1 N2 C13 113(3) . .
C13' N2 C13 15(4) . .
C4 N3 C5 112.2(11) . .
C4 N3 C5' 123.8(13) . .
C5 N3 C5' 14.6(12) . .
C4 N3 Fe1 115.3(6) . .
C5 N3 Fe1 132.5(10) . .
C5' N3 Fe1 120.1(11) . .

loop_
_geom_bond_atom_site_label_1
_geom_bond_atom_site_label_2
_geom_bond_distance
_geom_bond_site_symmetry_2
C1 N1 1.332(8) .
C1 N2 1.397(10) .
C1 C4 1.415(12) .
C2 C3 1.334(12) .
C2 N2 1.339(12) .
C2 C19 1.514(14) .
C3 N1 1.360(10) .
C3 H3 0.9500 .
C4 N3 1.275(11) .
C4 H4 0.9500 .
C5 N3 1.501(14) .
C5 C6 1.505(14) .
C5 C12 1.521(17) .
C5 H5 1.0000 .
C6 C7 1.355(14) .
C6 C11 1.371(14) .
C7 C8 1.390(15) .
C7 H7 0.9500 .
C8 C9 1.349(16) .
C8 H8 0.9500 .
C9 C10 1.356(16) .
C9 H9 0.9500 .
C10 C11 1.378(17) .
C10 H10 0.9500 .
C11 H11 0.9500 .
C12 H12A 0.9800 .
C12 H12B 0.9800 .
C12 H12C 0.9800 .
C5' C6' 1.482(14) .
C5' N3 1.509(15) .
C5' C12' 1.517(17) .
C5' H5' 1.0000 .
C6' C7' 1.365(14) .
C6' C11' 1.384(14) .
C7' C8' 1.395(15) .
C7' H7' 0.9500 .
C8' C9' 1.358(16) .
C8' H8' 0.9500 .
C9' C10' 1.354(17) .
C9' H9' 0.9500 .
C10' C11' 1.393(17) .
C10' H10' 0.9500 .
C11' H11' 0.9500 .
C12' H12D 0.9800 .
C12' H12E 0.9800 .
C12' H12F 0.9800 .
C13 C14 1.520(19) .
C13 N2 1.62(8) .
C13 H13A 0.9900 .
C13 H13B 0.9900 .
C14 C15 1.528(19) .
C14 H14A 0.9900 .
C14 H14B 0.9900 .
C15 C16 1.575(19) .
C15 H15A 0.9900 .
C15 H15B 0.9900 .
C16 C17 1.534(19) .
C16 H16A 0.9900 .
C16 H16B 0.9900 .
C17 C18 1.52(6) 9
C17 C18 1.53(2) .
C17 H17C 0.9599 .
C17 H17D 0.9601 .
C18 C18 0.95(7) 5
C18 C18 0.95(7) 9
C18 C17 1.52(6) 5
C18 H18D 0.9599 .
C18 H18E 0.9599 .
C18 H18F 0.9600 .
C13' N2 1.48(4) .
C13' C14' 1.582(17) .
C13' H13C 0.9900 .
C13' H13D 0.9900 .
C14' C15' 1.489(17) .
C14' H14C 0.9900 .
C14' H14D 0.9900 .
C15' C16' 1.479(17) .
C15' H15C 0.9900 .
C15' H15D 0.9900 .
C16' C17' 1.509(18) .
C16' H16C 0.9900 .
C16' H16D 0.9900 .
C17' C18' 1.504(18) .
C17' H17A 0.9900 .
C17' H17B 0.9900 .
C18' H18A 0.9800 .
C18' H18B 0.9800 .
C18' H18C 0.9800 .
C19 H19A 0.9800 .
C19 H19B 0.9800 .
C19 H19C 0.9800 .
Cl1 O1 1.391(11) 8_656
Cl1 O1 1.391(11) 11_466
Cl1 O1 1.391(11) .
Cl1 O2 1.403(12) .
Cl1 O2 1.403(12) 8_656
Cl1 O2 1.403(12) 11_466
Cl1 O4 1.405(12) .
Cl1 O4 1.405(12) 11_466
Cl1 O4 1.405(12) 8_656
Cl1 O3 1.451(13) 11_466
Cl1 O3 1.451(13) 8_656
Cl1 O3 1.452(13) .
O1 O1 1.03(3) 11_466
O1 O1 1.03(3) 8_656
O1 O3 1.51(3) 8_656
O2 O3 0.71(4) 11_466
O2 O4 0.79(3) 8_656
O2 O4 1.77(3) 11_466
O3 O2 0.72(4) 8_656
O3 O4 1.18(3) 11_466
O3 O1 1.51(3) 11_466
O4 O2 0.79(3) 11_466
O4 O3 1.18(3) 8_656
O4 O2 1.77(3) 8_656
O4 O4 1.81(3) 11_466
O4 O4 1.81(3) 8_656
Cl2 O6 1.392(13) 5
Cl2 O6 1.392(13) 9
Cl2 O6 1.392(13) .
Cl2 O8 1.413(13) .
Cl2 O8 1.413(13) 9
Cl2 O8 1.413(13) 5
Cl2 O7 1.416(12) 5
Cl2 O7 1.416(12) 9
Cl2 O7 1.416(12) .
Cl2 O5 1.438(12) .
Cl2 O5 1.438(12) 5
Cl2 O5 1.438(12) 9
O5 O5 1.02(3) 5
O5 O5 1.02(3) 9
O5 O7 1.55(3) 5
O6 O7 0.56(4) 9
O6 O8 0.64(3) 5
O7 O6 0.56(4) 5
O7 O8 1.03(3) 9
O7 O5 1.55(3) 9
O8 O6 0.64(3) 9
O8 O7 1.03(3) 5
Fe1 N1 1.960(6) .
Fe1 N1 1.960(6) 11_466
Fe1 N1 1.960(6) 8_656
Fe1 N3 1.982(7) .
Fe1 N3 1.982(7) 11_466
Fe1 N3 1.982(7) 8_656
